data_7703842
loop_
_publ_author_name
'Nesterova, Oksana V.'
'Bondarenko, Olena E.'
'Pombeiro, Armando J. L.'
'Nesterov, Dmytro S.'

_publ_section_title
;
 Phenoxazinone synthase-like catalytic activity of novel mono- and
 tetranuclear copper(ii) complexes with 2-benzylaminoethanol.
;
_journal_issue 15
_journal_name_full 'Dalton transactions (Cambridge, England : 2003)'
_journal_page_first 4710
_journal_page_last 4724
_journal_paper_doi 10.1039/d0dt00222d
_journal_volume 49
_journal_year 2020
_chemical_formula_sum 'C36 H40 Cu N2 O6'
_chemical_formula_weight 660.24
_space_group_crystal_system monoclinic
_space_group_IT_number 14
_space_group_name_Hall '-P 2yn'
_space_group_name_H-M_alt 'P 1 21/n 1'
_atom_sites_solution_hydrogens mixed
_audit_creation_method SHELXL-2018/3
_audit_update_record
;
2019-04-29 deposited with the CCDC.	2020-03-13 downloaded from the CCDC.
;
_cell_angle_alpha 90
_cell_angle_beta 92.895(9)
_cell_angle_gamma 90
_cell_formula_units_Z 2
_cell_length_a 7.0928(16)
_cell_length_b 15.026(4)
_cell_length_c 16.003(4)
_cell_measurement_reflns_used 9121
_cell_measurement_temperature 296(2)
_cell_measurement_theta_max 35.25
_cell_measurement_theta_min 2.55
_cell_volume 1703.4(7)
_computing_cell_refinement 'Bruker SAINT'
_computing_data_collection 'Bruker APEX3'
_computing_data_reduction 'Bruker SAINT'
_computing_structure_refinement 'SHELXL-2018/3 (Sheldrick, 2018)'
_computing_structure_solution 'SHELXS-2018/3 (Sheldrick, 2018)'
_diffrn_ambient_temperature 296(2)
_diffrn_measured_fraction_theta_full 0.998
_diffrn_measured_fraction_theta_max 0.999
_diffrn_measurement_device_type 'Bruker D8 Quest'
_diffrn_measurement_method '\f and \w scans'
_diffrn_radiation_type MoK\a
_diffrn_radiation_wavelength 0.71073
_diffrn_reflns_av_R_equivalents 0.0410
_diffrn_reflns_av_unetI/netI 0.0157
_diffrn_reflns_Laue_measured_fraction_full 0.998
_diffrn_reflns_Laue_measured_fraction_max 0.999
_diffrn_reflns_limit_h_max 9
_diffrn_reflns_limit_h_min -9
_diffrn_reflns_limit_k_max 21
_diffrn_reflns_limit_k_min -21
_diffrn_reflns_limit_l_max 22
_diffrn_reflns_limit_l_min -22
_diffrn_reflns_number 89053
_diffrn_reflns_point_group_measured_fraction_full 0.998
_diffrn_reflns_point_group_measured_fraction_max 0.999
_diffrn_reflns_theta_full 25.242
_diffrn_reflns_theta_max 30.000
_diffrn_reflns_theta_min 2.549
_exptl_absorpt_coefficient_mu 0.687
_exptl_absorpt_correction_T_max 0.7472
_exptl_absorpt_correction_T_min 0.6409
_exptl_absorpt_correction_type multi-scan
_exptl_absorpt_process_details
;
 SADABS 2016/2: Krause, L., Herbst-Irmer, R., Sheldrick G.M. & Stalke D.,
 J. Appl. Cryst. 48 (2015) 3-10
;
_exptl_crystal_colour blue
_exptl_crystal_density_diffrn 1.287
_exptl_crystal_description prism
_exptl_crystal_F_000 694
_refine_diff_density_max 0.318
_refine_diff_density_min -0.344
_refine_diff_density_rms 0.047
_refine_ls_extinction_method none
_refine_ls_goodness_of_fit_ref 1.070
_refine_ls_hydrogen_treatment mixed
_refine_ls_matrix_type full
_refine_ls_number_parameters 213
_refine_ls_number_reflns 4954
_refine_ls_number_restraints 0
_refine_ls_restrained_S_all 1.070
_refine_ls_R_factor_all 0.0538
_refine_ls_R_factor_gt 0.0408
_refine_ls_shift/su_max 0.003
_refine_ls_shift/su_mean 0.000
_refine_ls_structure_factor_coef Fsqd
_refine_ls_weighting_details 'w=1/[\s^2^(Fo^2^)+(0.0555P)^2^+0.5908P] where P=(Fo^2^+2Fc^2^)/3'
_refine_ls_weighting_scheme calc
_refine_ls_wR_factor_gt 0.1060
_refine_ls_wR_factor_ref 0.1134
_reflns_Friedel_coverage 0.000
_reflns_number_gt 4073
_reflns_number_total 4954
_reflns_threshold_expression 'I > 2\s(I)'
_cod_data_source_file d0dt00222d2.cif
_cod_data_source_block h139f2
_cod_depositor_comments 'Adding full bibliography for 7703840--7703843.cif.'
_cod_original_sg_symbol_H-M 'P 21/n'
_cod_database_code 7703842
_shelx_shelxl_version_number 2018/3
_shelx_space_group_comment
;
The symmetry employed for this shelxl refinement is uniquely defined
by the following loop, which should always be used as a source of
symmetry information in preference to the above space-group names.
They are only intended as comments.
;

loop_
_space_group_symop_operation_xyz
'x, y, z'
'-x+1/2, y+1/2, -z+1/2'
'-x, -y, -z'
'x-1/2, -y-1/2, z-1/2'

loop_
_atom_site_label
_atom_site_type_symbol
_atom_site_fract_x
_atom_site_fract_y
_atom_site_fract_z
_atom_site_U_iso_or_equiv
_atom_site_adp_type
_atom_site_occupancy
_atom_site_site_symmetry_order
_atom_site_calc_flag
_atom_site_refinement_flags_posn
_atom_site_refinement_flags_adp
_atom_site_refinement_flags_occupancy
_atom_site_disorder_assembly
_atom_site_disorder_group
Cu1 Cu 0.500000 0.500000 0.500000 0.03661(9) Uani 1 2 d S . P . .
O1 O 0.27066(19) 0.38339(10) 0.50555(9) 0.0537(3) Uani 1 1 d . . . . .
N1 N 0.57328(17) 0.42454(9) 0.40174(8) 0.0367(3) Uani 1 1 d . . . . .
C1 C 0.3308(3) 0.32145(13) 0.44581(12) 0.0504(4) Uani 1 1 d . . . . .
H1A H 0.223997 0.285657 0.425805 0.060 Uiso 1 1 calc R U . . .
H1B H 0.424090 0.281926 0.472198 0.060 Uiso 1 1 calc R U . . .
O2 O 0.33868(16) 0.57032(9) 0.41769(8) 0.0485(3) Uani 1 1 d . . . . .
C2 C 0.4145(2) 0.36723(12) 0.37299(11) 0.0428(3) Uani 1 1 d . . . . .
H2A H 0.458412 0.323050 0.334293 0.051 Uiso 1 1 calc R U . . .
H2B H 0.318471 0.403009 0.343644 0.051 Uiso 1 1 calc R U . . .
O3 O 0.10699(18) 0.62019(12) 0.49350(9) 0.0648(4) Uani 1 1 d . . . . .
C3 C 0.6537(3) 0.47488(13) 0.33228(12) 0.0479(4) Uani 1 1 d . . . . .
H3A H 0.749350 0.515333 0.355328 0.058 Uiso 1 1 calc R U . . .
H3B H 0.554557 0.510439 0.304870 0.058 Uiso 1 1 calc R U . . .
C4 C 0.7403(2) 0.41655(13) 0.26794(10) 0.0457(4) Uani 1 1 d . . . . .
C5 C 0.9150(3) 0.37867(14) 0.28574(12) 0.0531(4) Uani 1 1 d . . . . .
H5A H 0.978864 0.391004 0.336608 0.064 Uiso 1 1 calc R U . . .
C6 C 0.9971(3) 0.32259(18) 0.22918(15) 0.0696(6) Uani 1 1 d . . . . .
H6A H 1.115562 0.298329 0.242151 0.084 Uiso 1 1 calc R U . . .
C7 C 0.9053(4) 0.3028(2) 0.15488(15) 0.0778(7) Uani 1 1 d . . . . .
H7A H 0.959730 0.264342 0.117508 0.093 Uiso 1 1 calc R U . . .
C8 C 0.7334(4) 0.3397(2) 0.13545(13) 0.0817(8) Uani 1 1 d . . . . .
H8A H 0.670960 0.326576 0.084441 0.098 Uiso 1 1 calc R U . . .
C9 C 0.6502(3) 0.39695(19) 0.19136(13) 0.0679(6) Uani 1 1 d . . . . .
H9A H 0.533237 0.422196 0.177133 0.081 Uiso 1 1 calc R U . . .
C10 C 0.1784(2) 0.60459(11) 0.42545(11) 0.0409(3) Uani 1 1 d . . . . .
C11 C 0.0652(2) 0.62738(12) 0.34750(11) 0.0455(4) Uani 1 1 d . . . . .
H11A H -0.042819 0.661608 0.352576 0.055 Uiso 1 1 calc R U . . .
C12 C 0.1075(3) 0.60247(12) 0.27215(12) 0.0493(4) Uani 1 1 d . . . . .
H12A H 0.221756 0.572864 0.267837 0.059 Uiso 1 1 calc R U . . .
C13 C -0.0061(3) 0.61626(12) 0.19365(12) 0.0552(5) Uani 1 1 d . . . . .
C14 C 0.0641(5) 0.58871(17) 0.11832(15) 0.0793(7) Uani 1 1 d . . . . .
H14A H 0.182097 0.561813 0.117961 0.095 Uiso 1 1 calc R U . . .
C15 C -0.0411(7) 0.6011(2) 0.04348(16) 0.1012(12) Uani 1 1 d . . . . .
H15A H 0.006663 0.582090 -0.006559 0.121 Uiso 1 1 calc R U . . .
C16 C -0.2126(7) 0.6407(2) 0.04312(19) 0.1061(12) Uani 1 1 d . . . . .
H16A H -0.282086 0.649216 -0.007078 0.127 Uiso 1 1 calc R U . . .
C17 C -0.2826(5) 0.6678(2) 0.1159(2) 0.1017(11) Uani 1 1 d . . . . .
H17A H -0.400650 0.694717 0.115246 0.122 Uiso 1 1 calc R U . . .
C18 C -0.1811(4) 0.65603(18) 0.19167(16) 0.0742(7) Uani 1 1 d . . . . .
H18A H -0.231600 0.675066 0.241127 0.089 Uiso 1 1 calc R U . . .
H2 H 0.655(3) 0.3936(15) 0.4210(14) 0.058(6) Uiso 1 1 d . . . . .
H1 H 0.166(4) 0.3873(16) 0.4975(15) 0.058(7) Uiso 1 1 d . . . . .

loop_
_atom_site_aniso_label
_atom_site_aniso_U_11
_atom_site_aniso_U_22
_atom_site_aniso_U_33
_atom_site_aniso_U_23
_atom_site_aniso_U_13
_atom_site_aniso_U_12
Cu1 0.02519(13) 0.04756(16) 0.03755(14) -0.00677(11) 0.00604(9) 0.00581(10)
O1 0.0340(6) 0.0715(9) 0.0572(8) -0.0106(6) 0.0170(6) -0.0047(6)
N1 0.0254(5) 0.0459(7) 0.0394(6) -0.0037(5) 0.0061(5) 0.0045(5)
C1 0.0434(9) 0.0487(9) 0.0604(11) -0.0024(8) 0.0157(8) -0.0025(7)
O2 0.0356(6) 0.0649(8) 0.0454(6) 0.0008(5) 0.0069(5) 0.0169(5)
C2 0.0342(7) 0.0508(9) 0.0437(8) -0.0074(7) 0.0066(6) -0.0016(6)
O3 0.0334(6) 0.1116(13) 0.0491(7) -0.0207(8) -0.0004(5) 0.0226(7)
C3 0.0413(9) 0.0529(9) 0.0510(9) -0.0029(8) 0.0166(7) -0.0022(7)
C4 0.0405(8) 0.0590(10) 0.0387(8) -0.0041(7) 0.0133(6) -0.0084(7)
C5 0.0419(9) 0.0726(12) 0.0456(9) -0.0178(8) 0.0105(7) -0.0029(8)
C6 0.0552(12) 0.0910(17) 0.0642(13) -0.0224(12) 0.0194(10) 0.0046(11)
C7 0.0825(17) 0.1005(19) 0.0526(12) -0.0287(12) 0.0263(11) -0.0063(14)
C8 0.0910(19) 0.119(2) 0.0353(10) -0.0183(12) 0.0050(10) -0.0150(17)
C9 0.0579(12) 0.1003(18) 0.0453(10) -0.0019(11) 0.0005(9) -0.0016(12)
C10 0.0301(7) 0.0454(8) 0.0473(8) -0.0060(7) 0.0019(6) 0.0028(6)
C11 0.0353(7) 0.0485(9) 0.0524(9) -0.0013(7) 0.0005(7) 0.0072(6)
C12 0.0490(9) 0.0461(9) 0.0532(10) 0.0050(7) 0.0056(8) 0.0073(7)
C13 0.0764(13) 0.0418(9) 0.0472(9) 0.0057(7) 0.0004(9) -0.0021(9)
C14 0.122(2) 0.0625(13) 0.0539(12) 0.0065(10) 0.0134(13) 0.0041(14)
C15 0.187(4) 0.0706(17) 0.0461(13) 0.0052(11) 0.0026(17) -0.017(2)
C16 0.167(4) 0.0817(19) 0.0651(17) 0.0085(14) -0.039(2) -0.013(2)
C17 0.110(2) 0.100(2) 0.090(2) 0.0052(17) -0.0454(19) 0.0095(19)
C18 0.0785(16) 0.0778(15) 0.0638(13) -0.0022(12) -0.0200(12) 0.0102(13)

loop_
_atom_type_symbol
_atom_type_description
_atom_type_scat_dispersion_real
_atom_type_scat_dispersion_imag
_atom_type_scat_source
C C 0.0033 0.0016 'International Tables Vol C Tables 4.2.6.8 and 6.1.1.4'
H H 0.0000 0.0000 'International Tables Vol C Tables 4.2.6.8 and 6.1.1.4'
N N 0.0061 0.0033 'International Tables Vol C Tables 4.2.6.8 and 6.1.1.4'
O O 0.0106 0.0060 'International Tables Vol C Tables 4.2.6.8 and 6.1.1.4'
Cu Cu 0.3201 1.2651 'International Tables Vol C Tables 4.2.6.8 and 6.1.1.4'

loop_
_geom_angle_atom_site_label_1
_geom_angle_atom_site_label_2
_geom_angle_atom_site_label_3
_geom_angle
_geom_angle_site_symmetry_1
_geom_angle_site_symmetry_3
_geom_angle_publ_flag
O2 Cu1 O2 180.00(6) 3_666 . ?
O2 Cu1 N1 93.14(6) 3_666 . ?
O2 Cu1 N1 86.86(6) . . ?
O2 Cu1 N1 86.86(6) 3_666 3_666 ?
O2 Cu1 N1 93.14(6) . 3_666 ?
N1 Cu1 N1 180.0 . 3_666 ?
O2 Cu1 O1 92.51(6) 3_666 3_666 ?
O2 Cu1 O1 87.49(6) . 3_666 ?
N1 Cu1 O1 100.32(5) . 3_666 ?
N1 Cu1 O1 79.68(5) 3_666 3_666 ?
O2 Cu1 O1 87.49(6) 3_666 . ?
O2 Cu1 O1 92.51(6) . . ?
N1 Cu1 O1 79.68(5) . . ?
N1 Cu1 O1 100.32(5) 3_666 . ?
O1 Cu1 O1 180.0 3_666 . ?
C1 O1 Cu1 103.16(10) . . ?
C2 N1 C3 112.40(13) . . ?
C2 N1 Cu1 110.32(9) . . ?
C3 N1 Cu1 114.81(11) . . ?
O1 C1 C2 111.56(15) . . ?
C10 O2 Cu1 129.75(12) . . ?
N1 C2 C1 110.58(14) . . ?
N1 C3 C4 113.66(15) . . ?
C9 C4 C5 117.67(18) . . ?
C9 C4 C3 122.85(19) . . ?
C5 C4 C3 119.46(16) . . ?
C6 C5 C4 121.20(19) . . ?
C7 C6 C5 120.4(2) . . ?
C6 C7 C8 119.7(2) . . ?
C7 C8 C9 120.5(2) . . ?
C4 C9 C8 120.5(2) . . ?
O3 C10 O2 124.85(16) . . ?
O3 C10 C11 117.60(14) . . ?
O2 C10 C11 117.54(15) . . ?
C12 C11 C10 124.48(16) . . ?
C11 C12 C13 127.13(18) . . ?
C18 C13 C14 118.1(2) . . ?
C18 C13 C12 122.3(2) . . ?
C14 C13 C12 119.6(2) . . ?
C15 C14 C13 120.5(3) . . ?
C16 C15 C14 120.3(3) . . ?
C17 C16 C15 119.8(3) . . ?
C16 C17 C18 121.2(3) . . ?
C13 C18 C17 120.1(3) . . ?

loop_
_geom_bond_atom_site_label_1
_geom_bond_atom_site_label_2
_geom_bond_distance
_geom_bond_site_symmetry_2
_geom_bond_publ_flag
Cu1 O2 2.0021(12) 3_666 ?
Cu1 O2 2.0021(12) . ?
Cu1 N1 2.0275(13) . ?
Cu1 N1 2.0276(13) 3_666 ?
Cu1 O1 2.3955(15) 3_666 ?
Cu1 O1 2.3956(15) . ?
O1 C1 1.415(2) . ?
N1 C2 1.473(2) . ?
N1 C3 1.482(2) . ?
C1 C2 1.501(2) . ?
O2 C10 1.2600(19) . ?
O3 C10 1.246(2) . ?
C3 C4 1.507(2) . ?
C4 C9 1.385(3) . ?
C4 C5 1.380(3) . ?
C5 C6 1.386(3) . ?
C6 C7 1.359(3) . ?
C7 C8 1.361(4) . ?
C8 C9 1.394(4) . ?
C10 C11 1.489(2) . ?
C11 C12 1.312(3) . ?
C12 C13 1.472(3) . ?
C13 C18 1.377(3) . ?
C13 C14 1.390(3) . ?
C14 C15 1.391(4) . ?
C15 C16 1.354(6) . ?
C16 C17 1.352(5) . ?
C17 C18 1.390(4) . ?

loop_
_geom_hbond_atom_site_label_D
_geom_hbond_atom_site_label_H
_geom_hbond_atom_site_label_A
_geom_hbond_distance_DH
_geom_hbond_distance_HA
_geom_hbond_distance_DA
_geom_hbond_angle_DHA
_geom_hbond_site_symmetry_A
_geom_hbond_publ_flag
O1 H1 O3 0.75(3) 1.95(3) 2.680(2) 164(3) 3_566 yes
N1 H2 O3 0.79(2) 2.13(2) 2.8322(19) 148(2) 3_666 yes
